data_7241969
loop_
_publ_author_name
'Abe, Haruka'
'Kobayashi, Takahiro'
'Hoshino, Norihisa'
'Takeda, Takashi'
'Suzuki, Yasutaka'
'Kawamata, Jun'
'Akutagawa, Tomoyuki'

_publ_section_title
;
 Dynamic structural reconstruction of
 (guanidinium+)2(benzene-1,4-disulfonate2&#x2212;) host crystal by guest
 adsorption
;
_journal_issue 5
_journal_name_full CrystEngComm
_journal_page_first 1149
_journal_page_last 1157
_journal_paper_doi 10.1039/D0CE01616K
_journal_volume 23
_journal_year 2021
_chemical_formula_moiety 'C20 H40 N6 O12 S2'
_chemical_formula_sum 'C20 H40 N6 O12 S2'
_chemical_formula_weight 620.69
_space_group_crystal_system monoclinic
_space_group_IT_number 14
_space_group_name_Hall '-P 2yn'
_space_group_name_H-M_alt 'P 1 21/n 1'
_atom_sites_solution_hydrogens geom
_atom_sites_solution_primary direct
_atom_sites_solution_secondary difmap
_audit_update_record
;
2020-04-15 deposited with the CCDC.	2020-12-21 downloaded from the CCDC.
;
_cell_angle_alpha 90.0000
_cell_angle_beta 101.077(2)
_cell_angle_gamma 90.0000
_cell_formula_units_Z 2
_cell_length_a 7.6145(3)
_cell_length_b 12.3230(5)
_cell_length_c 15.6653(5)
_cell_measurement_reflns_used 5732
_cell_measurement_temperature 100
_cell_measurement_theta_max 68.08
_cell_measurement_theta_min 3.59
_cell_volume 1442.54(9)
_computing_cell_refinement 'RAPID AUTO'
_computing_data_collection 'RAPID AUTO (Rigaku, ????)'
_computing_data_reduction 'RAPID AUTO'
_computing_molecular_graphics 'CrystalStructure 4.3'
_computing_publication_material 'CrystalStructure 4.3 (Rigaku, 2018)'
_computing_structure_refinement 'SHELXL97 (Sheldrick, 2008)'
_computing_structure_solution 'Il Milione (Burla, et al., 2007)'
_diffrn_ambient_temperature 100
_diffrn_detector_area_resol_mean 10.000
_diffrn_measured_fraction_theta_full 1.000
_diffrn_measured_fraction_theta_max 1.000
_diffrn_measurement_device_type 'Rigaku R-AXIS RAPID'
_diffrn_measurement_method \w
_diffrn_radiation_type 'Cu K\a'
_diffrn_radiation_wavelength 1.54187
_diffrn_reflns_av_R_equivalents 0.0849
_diffrn_reflns_av_unetI/netI 0.0716
_diffrn_reflns_Laue_measured_fraction_full 0.000
_diffrn_reflns_Laue_measured_fraction_max 0.000
_diffrn_reflns_limit_h_max 9
_diffrn_reflns_limit_h_min -9
_diffrn_reflns_limit_k_max 14
_diffrn_reflns_limit_k_min -14
_diffrn_reflns_limit_l_max 18
_diffrn_reflns_limit_l_min -18
_diffrn_reflns_number 15727
_diffrn_reflns_point_group_measured_fraction_full 0.000
_diffrn_reflns_point_group_measured_fraction_max 0.000
_diffrn_reflns_theta_full 68.220
_diffrn_reflns_theta_max 68.220
_diffrn_reflns_theta_min 4.599
_diffrn_standards_number 0
_exptl_absorpt_coefficient_mu 2.282
_exptl_absorpt_correction_T_max 0.796
_exptl_absorpt_correction_T_min 0.595
_exptl_absorpt_correction_type multi-scan
_exptl_absorpt_process_details 'ABSCOR (Rigaku, 1995)'
_exptl_crystal_colour white
_exptl_crystal_density_diffrn 1.429
_exptl_crystal_density_method 'not measured'
_exptl_crystal_description platelet
_exptl_crystal_F_000 660.00
_exptl_crystal_size_max 0.300
_exptl_crystal_size_mid 0.150
_exptl_crystal_size_min 0.100
_refine_diff_density_max 0.39
_refine_diff_density_min -0.56
_refine_ls_extinction_method none
_refine_ls_goodness_of_fit_ref 1.009
_refine_ls_hydrogen_treatment constr
_refine_ls_number_parameters 181
_refine_ls_number_reflns 2638
_refine_ls_number_restraints 0
_refine_ls_R_factor_all 0.0735
_refine_ls_R_factor_gt 0.0581
_refine_ls_shift/su_max 0.000
_refine_ls_structure_factor_coef Fsqd
_refine_ls_weighting_details 'w = 1/[\s^2^(Fo^2^)+(0.0798P)^2^] where P=(Fo^2^+2Fc^2^)/3'
_refine_ls_weighting_scheme calc
_refine_ls_wR_factor_gt 0.1418
_refine_ls_wR_factor_ref 0.1535
_reflns_number_gt 1948
_reflns_number_total 2638
_reflns_threshold_expression F^2^>2.0\s(F^2^)
_cod_data_source_file d0ce01616k2.cif
_cod_data_source_block G2BDS-diox-171020
_cod_depositor_comments 'Adding full bibliography for 7241968--7241975.cif.'
_cod_original_cell_volume 1442.53(9)
_cod_database_code 7241969

loop_
_space_group_symop_id
_space_group_symop_operation_xyz
1 +X,+Y,+Z
2 1/2-X,1/2+Y,1/2-Z
3 -X,-Y,-Z
4 -1/2+X,-1/2-Y,-1/2+Z

loop_
_atom_site_label
_atom_site_type_symbol
_atom_site_fract_x
_atom_site_fract_y
_atom_site_fract_z
_atom_site_U_iso_or_equiv
_atom_site_adp_type
_atom_site_occupancy
_atom_site_symmetry_multiplicity
_atom_site_calc_flag
_atom_site_refinement_flags
_atom_site_disorder_assembly
_atom_site_disorder_group
S1 S 0.48477(10) 0.44536(6) 0.19496(5) 0.0365(3) Uani 1 1 d . . .
O1 O 0.4761(2) 0.32837(15) 0.20095(12) 0.0386(5) Uani 1 1 d . . .
O2 O 0.3272(2) 0.49971(15) 0.21478(12) 0.0390(5) Uani 1 1 d . . .
O3 O 0.6516(3) 0.48981(15) 0.24482(12) 0.0399(5) Uani 1 1 d . . .
O4 O 0.1426(3) 0.23312(16) -0.09531(13) 0.0449(5) Uani 1 1 d . . .
O5 O -0.0747(3) 0.25730(15) 0.03128(13) 0.0429(5) Uani 1 1 d . . .
O6 O 0.3899(3) 0.00286(17) 0.06343(14) 0.0500(6) Uani 1 1 d . . .
N1 N 0.1459(3) 0.22744(19) 0.23481(16) 0.0412(6) Uani 1 1 d . . .
H1A H 0.1480 0.1563 0.2395 0.049 Uiso 1 1 calc R . .
H1B H 0.2429 0.2627 0.2282 0.049 Uiso 1 1 calc R . .
N2 N -0.1492(3) 0.22814(19) 0.24774(16) 0.0419(6) Uani 1 1 d . . .
H2A H -0.2484 0.2637 0.2503 0.050 Uiso 1 1 calc R . .
H2B H -0.1467 0.1569 0.2518 0.050 Uiso 1 1 calc R . .
N3 N -0.0057(3) 0.38901(18) 0.23148(16) 0.0419(6) Uani 1 1 d . . .
H3A H -0.1040 0.4253 0.2340 0.050 Uiso 1 1 calc R . .
H3B H 0.0917 0.4239 0.2249 0.050 Uiso 1 1 calc R . .
C1 C -0.0041(4) 0.2818(2) 0.23775(18) 0.0370(7) Uani 1 1 d . . .
C2 C 0.4902(4) 0.4751(2) 0.08528(18) 0.0348(7) Uani 1 1 d . . .
C3 C 0.5825(4) 0.4065(2) 0.0390(2) 0.0387(7) Uani 1 1 d . . .
H3 H 0.6383 0.3428 0.0656 0.046 Uiso 1 1 calc R . .
C4 C 0.4070(4) 0.5685(2) 0.04629(19) 0.0366(7) Uani 1 1 d . . .
H4 H 0.3434 0.6149 0.0781 0.044 Uiso 1 1 calc R . .
C5 C 0.0193(4) 0.1513(2) -0.0809(2) 0.0454(8) Uani 1 1 d . . .
H5A H 0.0650 0.0792 -0.0941 0.055 Uiso 1 1 calc R . .
H5B H -0.0970 0.1632 -0.1206 0.055 Uiso 1 1 calc R . .
C6 C -0.0079(4) 0.1529(2) 0.0118(2) 0.0411(7) Uani 1 1 d . . .
H6A H -0.0942 0.0957 0.0203 0.049 Uiso 1 1 calc R . .
H6B H 0.1070 0.1380 0.0517 0.049 Uiso 1 1 calc R . .
C7 C 0.0526(4) 0.3384(2) 0.0186(2) 0.0439(8) Uani 1 1 d . . .
H7A H 0.1679 0.3245 0.0585 0.053 Uiso 1 1 calc R . .
H7B H 0.0091 0.4108 0.0324 0.053 Uiso 1 1 calc R . .
C8 C 0.0807(4) 0.3374(2) -0.0742(2) 0.0429(8) Uani 1 1 d . . .
H8A H -0.0332 0.3547 -0.1140 0.052 Uiso 1 1 calc R . .
H8B H 0.1697 0.3934 -0.0817 0.052 Uiso 1 1 calc R . .
C9 C 0.4750(4) -0.0946(3) 0.0443(2) 0.0486(8) Uani 1 1 d . . .
H9A H 0.4001 -0.1576 0.0533 0.058 Uiso 1 1 calc R . .
H9B H 0.5919 -0.1019 0.0844 0.058 Uiso 1 1 calc R . .
C10 C 0.4966(5) 0.0940(3) 0.0485(2) 0.0509(8) Uani 1 1 d . . .
H10A H 0.6139 0.0907 0.0887 0.061 Uiso 1 1 calc R . .
H10B H 0.4362 0.1620 0.0603 0.061 Uiso 1 1 calc R . .

loop_
_atom_site_aniso_label
_atom_site_aniso_U_11
_atom_site_aniso_U_22
_atom_site_aniso_U_33
_atom_site_aniso_U_23
_atom_site_aniso_U_13
_atom_site_aniso_U_12
S1 0.0362(5) 0.0329(5) 0.0427(5) 0.0011(3) 0.0129(3) 0.0000(3)
O1 0.0396(12) 0.0321(11) 0.0462(12) 0.0013(8) 0.0136(9) 0.0019(9)
O2 0.0362(11) 0.0374(11) 0.0463(12) 0.0002(9) 0.0150(9) 0.0023(9)
O3 0.0369(12) 0.0383(12) 0.0451(12) -0.0011(9) 0.0094(9) -0.0017(9)
O4 0.0437(13) 0.0417(12) 0.0534(13) 0.0014(9) 0.0194(10) 0.0005(10)
O5 0.0422(12) 0.0376(12) 0.0518(13) -0.0005(9) 0.0163(10) 0.0015(9)
O6 0.0450(13) 0.0458(13) 0.0625(15) 0.0006(10) 0.0185(11) 0.0021(11)
N1 0.0368(14) 0.0336(13) 0.0552(16) 0.0017(11) 0.0141(12) -0.0015(11)
N2 0.0351(14) 0.0330(14) 0.0606(17) 0.0024(11) 0.0165(12) -0.0002(11)
N3 0.0381(15) 0.0347(14) 0.0555(16) 0.0012(12) 0.0154(12) 0.0006(12)
C1 0.0374(17) 0.0377(16) 0.0371(16) -0.0008(13) 0.0105(13) 0.0020(14)
C2 0.0351(16) 0.0289(15) 0.0428(17) -0.0006(12) 0.0133(13) -0.0014(12)
C3 0.0381(18) 0.0316(16) 0.0485(18) 0.0022(13) 0.0137(14) 0.0006(13)
C4 0.0358(17) 0.0303(15) 0.0461(18) -0.0029(12) 0.0143(13) 0.0014(13)
C5 0.0449(19) 0.0410(18) 0.053(2) -0.0016(14) 0.0154(15) -0.0012(15)
C6 0.0412(18) 0.0349(16) 0.0486(19) 0.0033(13) 0.0119(14) 0.0010(14)
C7 0.0435(19) 0.0393(18) 0.0511(19) -0.0016(14) 0.0147(15) -0.0028(15)
C8 0.0417(18) 0.0361(17) 0.053(2) 0.0044(14) 0.0142(14) 0.0003(14)
C9 0.0390(19) 0.0430(19) 0.065(2) 0.0065(15) 0.0130(16) 0.0055(15)
C10 0.045(2) 0.046(2) 0.063(2) -0.0060(15) 0.0133(16) -0.0002(16)

loop_
_atom_type_symbol
_atom_type_description
_atom_type_scat_dispersion_real
_atom_type_scat_dispersion_imag
_atom_type_scat_source
C C 0.0181 0.0091
;
International Tables for Crystallography
(Vol. C, Tables 4.2.6.8 and 6.1.1.4)
;
H H 0.0000 0.0000
;
International Tables for Crystallography
(Vol. C, Table 6.1.1.4)
;
O O 0.0492 0.0322
;
International Tables for Crystallography
(Vol. C, Tables 4.2.6.8 and 6.1.1.4)
;
N N 0.0311 0.0180
;
International Tables for Crystallography
(Vol. C, Tables 4.2.6.8 and 6.1.1.4)
;
S S 0.3331 0.5567
;
International Tables for Crystallography
(Vol. C, Tables 4.2.6.8 and 6.1.1.4)
;

loop_
_geom_angle_atom_site_label_1
_geom_angle_atom_site_label_2
_geom_angle_atom_site_label_3
_geom_angle
_geom_angle_site_symmetry_1
_geom_angle_site_symmetry_3
_geom_angle_publ_flag
O1 S1 O2 113.22(11) . . ?
O1 S1 O3 112.57(11) . . ?
O2 S1 O3 112.30(11) . . ?
O1 S1 C2 106.24(12) . . ?
O2 S1 C2 106.62(12) . . ?
O3 S1 C2 105.17(13) . . ?
C5 O4 C8 110.0(2) . . ?
C7 O5 C6 108.6(2) . . ?
C9 O6 C10 109.4(2) . . ?
C1 N1 H1A 120.0 . . ?
C1 N1 H1B 120.0 . . ?
H1A N1 H1B 120.0 . . ?
C1 N2 H2A 120.0 . . ?
C1 N2 H2B 120.0 . . ?
H2A N2 H2B 120.0 . . ?
C1 N3 H3A 120.0 . . ?
C1 N3 H3B 120.0 . . ?
H3A N3 H3B 120.0 . . ?
N2 C1 N3 120.8(3) . . ?
N2 C1 N1 119.6(3) . . ?
N3 C1 N1 119.7(3) . . ?
C3 C2 C4 120.4(3) . . ?
C3 C2 S1 119.4(2) . . ?
C4 C2 S1 120.2(2) . . ?
C4 C3 C2 119.8(3) 3_665 . ?
C4 C3 H3 120.1 3_665 . ?
C2 C3 H3 120.1 . . ?
C3 C4 C2 119.9(3) 3_665 . ?
C3 C4 H4 120.1 3_665 . ?
C2 C4 H4 120.1 . . ?
O4 C5 C6 111.1(2) . . ?
O4 C5 H5A 109.4 . . ?
C6 C5 H5A 109.4 . . ?
O4 C5 H5B 109.4 . . ?
C6 C5 H5B 109.4 . . ?
H5A C5 H5B 108.0 . . ?
O5 C6 C5 109.6(2) . . ?
O5 C6 H6A 109.7 . . ?
C5 C6 H6A 109.7 . . ?
O5 C6 H6B 109.7 . . ?
C5 C6 H6B 109.7 . . ?
H6A C6 H6B 108.2 . . ?
O5 C7 C8 110.7(2) . . ?
O5 C7 H7A 109.5 . . ?
C8 C7 H7A 109.5 . . ?
O5 C7 H7B 109.5 . . ?
C8 C7 H7B 109.5 . . ?
H7A C7 H7B 108.1 . . ?
O4 C8 C7 110.2(2) . . ?
O4 C8 H8A 109.6 . . ?
C7 C8 H8A 109.6 . . ?
O4 C8 H8B 109.6 . . ?
C7 C8 H8B 109.6 . . ?
H8A C8 H8B 108.1 . . ?
O6 C9 C10 110.8(3) . 3_655 ?
O6 C9 H9A 109.5 . . ?
C10 C9 H9A 109.5 3_655 . ?
O6 C9 H9B 109.5 . . ?
C10 C9 H9B 109.5 3_655 . ?
H9A C9 H9B 108.1 . . ?
O6 C10 C9 110.6(3) . 3_655 ?
O6 C10 H10A 109.5 . . ?
C9 C10 H10A 109.5 3_655 . ?
O6 C10 H10B 109.5 . . ?
C9 C10 H10B 109.5 3_655 . ?
H10A C10 H10B 108.1 . . ?

loop_
_geom_bond_atom_site_label_1
_geom_bond_atom_site_label_2
_geom_bond_distance
_geom_bond_site_symmetry_2
_geom_bond_publ_flag
S1 O1 1.4469(19) . ?
S1 O2 1.4586(18) . ?
S1 O3 1.464(2) . ?
S1 C2 1.765(3) . ?
O4 C5 1.425(3) . ?
O4 C8 1.429(3) . ?
O5 C7 1.432(3) . ?
O5 C6 1.437(3) . ?
O6 C9 1.424(3) . ?
O6 C10 1.432(4) . ?
N1 C1 1.333(3) . ?
N1 H1A 0.8800 . ?
N1 H1B 0.8800 . ?
N2 C1 1.323(3) . ?
N2 H2A 0.8800 . ?
N2 H2B 0.8800 . ?
N3 C1 1.324(3) . ?
N3 H3A 0.8800 . ?
N3 H3B 0.8800 . ?
C2 C3 1.390(4) . ?
C2 C4 1.397(4) . ?
C3 C4 1.388(4) 3_665 ?
C3 H3 0.9500 . ?
C4 C3 1.387(4) 3_665 ?
C4 H4 0.9500 . ?
C5 C6 1.506(4) . ?
C5 H5A 0.9900 . ?
C5 H5B 0.9900 . ?
C6 H6A 0.9900 . ?
C6 H6B 0.9900 . ?
C7 C8 1.508(4) . ?
C7 H7A 0.9900 . ?
C7 H7B 0.9900 . ?
C8 H8A 0.9900 . ?
C8 H8B 0.9900 . ?
C9 C10 1.509(4) 3_655 ?
C9 H9A 0.9900 . ?
C9 H9B 0.9900 . ?
C10 C9 1.509(4) 3_655 ?
C10 H10A 0.9900 . ?
C10 H10B 0.9900 . ?

loop_
_geom_hbond_atom_site_label_D
_geom_hbond_atom_site_label_H
_geom_hbond_atom_site_label_A
_geom_hbond_site_symmetry_D
_geom_hbond_site_symmetry_H
_geom_hbond_site_symmetry_A
_geom_hbond_distance_DA
_geom_hbond_distance_DH
_geom_hbond_distance_HA
_geom_hbond_angle_DHA
_geom_hbond_publ_flag
N1 H1A O2 . . 2_545 2.912(3) 0.880 2.054 164.6 no
N1 H1B O1 . . . 2.943(3) 0.880 2.069 172.0 no
N2 H2A O1 . . 1_455 3.065(3) 0.880 2.239 156.4 no
N2 H2B O3 . . 2_545 2.939(3) 0.880 2.060 176.8 no
N3 H3A O3 . . 1_455 2.934(3) 0.880 2.060 171.9 no
N3 H3B O2 . . . 2.934(3) 0.880 2.055 176.7 no

loop_
_geom_torsion_atom_site_label_1
_geom_torsion_atom_site_label_2
_geom_torsion_atom_site_label_3
_geom_torsion_atom_site_label_4
_geom_torsion
_geom_torsion_site_symmetry_1
_geom_torsion_site_symmetry_2
_geom_torsion_site_symmetry_3
_geom_torsion_site_symmetry_4
_geom_torsion_publ_flag
O1 S1 C2 C3 -36.1(3) . . . . ?
O2 S1 C2 C3 -157.2(2) . . . . ?
O3 S1 C2 C3 83.4(2) . . . . ?
O1 S1 C2 C4 145.8(2) . . . . ?
O2 S1 C2 C4 24.8(3) . . . . ?
O3 S1 C2 C4 -94.6(2) . . . . ?
C4 C2 C3 C4 0.4(5) . . . 3_665 ?
S1 C2 C3 C4 -177.6(2) . . . 3_665 ?
C3 C2 C4 C3 -0.4(5) . . . 3_665 ?
S1 C2 C4 C3 177.6(2) . . . 3_665 ?
C8 O4 C5 C6 -57.5(3) . . . . ?
C7 O5 C6 C5 -59.5(3) . . . . ?
O4 C5 C6 O5 59.2(3) . . . . ?
C6 O5 C7 C8 59.9(3) . . . . ?
C5 O4 C8 C7 56.7(3) . . . . ?
O5 C7 C8 O4 -58.8(3) . . . . ?
C10 O6 C9 C10 -57.9(4) . . . 3_655 ?
C9 O6 C10 C9 57.8(3) . . . 3_655 ?
